data_9001682
loop_
_publ_author_name
'Smyth, J. R.'
'Swope, R. J.'
'Pawley, A. R.'

_publ_section_title
;
 H in rutile-type compounds: II. Crystal chemistry of Al substitution in
 H-bearing stishovite
 Sample: aluminous
;
_journal_name_full 'American Mineralogist'
_journal_page_first 454
_journal_page_last 456
_journal_volume 80
_journal_year 1995
_chemical_formula_sum 'O2 Si'
_chemical_name_mineral Stishovite
_space_group_IT_number 136
_symmetry_space_group_name_Hall '-P 4n 2n'
_symmetry_space_group_name_H-M 'P 42/m n m'
_cell_angle_alpha 90
_cell_angle_beta 90
_cell_angle_gamma 90
_cell_length_a 4.1839
_cell_length_b 4.1839
_cell_length_c 2.6684
_cell_formula_units_Z 2
_cell_volume 46.710
_database_code_amcsd 0001738
_exptl_crystal_density_diffrn 4.272
_cod_original_formula_sum 'Si O2'
_cod_database_code 9001682

loop_
_space_group_symop_operation_xyz
x,y,z
-y,-x,z
y,x,-z
1/2+y,1/2-x,1/2-z
1/2-y,1/2+x,1/2+z
1/2+x,1/2-y,1/2+z
1/2-x,1/2+y,1/2-z
x,y,-z
-x,-y,z
y,x,z
-y,-x,-z
1/2-y,1/2+x,1/2-z
1/2+y,1/2-x,1/2+z
1/2-x,1/2+y,1/2+z
1/2+x,1/2-y,1/2-z
-x,-y,-z

loop_
_atom_site_aniso_label
_atom_site_aniso_U_11
_atom_site_aniso_U_22
_atom_site_aniso_U_33
_atom_site_aniso_U_12
_atom_site_aniso_U_13
_atom_site_aniso_U_23
Si 0.00770 0.00770 0.00090 0.00060 0.00000 0.00000
O 0.00890 0.00890 0.00010 0.00170 0.00000 0.00000

loop_
_atom_site_label
_atom_site_fract_x
_atom_site_fract_y
_atom_site_fract_z
Si 0.00000 0.00000 0.00000
O 0.30520 0.30520 0.00000

loop_
_cod_related_entry_id
_cod_related_entry_database
_cod_related_entry_code
1 ChemSpider 21241293
2 AMCSD 0001738
